data_7154887
loop_
_publ_author_name
'Broadley, Kenneth J.'
'Buffat, Maxime G. P.'
'Burnell, Erica'
'Davies, Robin H.'
'Moreau, Xavier'
'Snee, Stephen'
'Thomas, Eric J.'

_publ_section_title
;
 Stereoselective synthesis of oxazolidinonyl-fused piperidines of interest
 as selective muscarinic (M1) receptor agonists: a novel M1 allosteric
 modulator.
;
_journal_issue 6
_journal_name_full 'Organic &amp; biomolecular chemistry'
_journal_page_first 2057
_journal_page_last 2089
_journal_paper_doi 10.1039/c5ob02588e
_journal_volume 14
_journal_year 2016
_chemical_formula_sum 'C17 H31 N O4 Si'
_chemical_formula_weight 341.52
_chemical_name_systematic
; 
 ? 
;
_space_group_IT_number 14
_symmetry_cell_setting monoclinic
_symmetry_space_group_name_Hall '-P 2ybc'
_symmetry_space_group_name_H-M 'P 1 21/c 1'
_atom_sites_solution_hydrogens geom
_atom_sites_solution_primary direct
_atom_sites_solution_secondary difmap
_audit_creation_method SHELXL-97
_audit_update_record
;
2015-07-16 deposited with the CCDC.
2016-01-08 downloaded from the CCDC.
;
_cell_angle_alpha 90.00
_cell_angle_beta 115.270(3)
_cell_angle_gamma 90.00
_cell_formula_units_Z 4
_cell_length_a 12.1292(18)
_cell_length_b 14.039(2)
_cell_length_c 12.6549(19)
_cell_measurement_reflns_used 2366
_cell_measurement_temperature 100(2)
_cell_measurement_theta_max 26.06
_cell_measurement_theta_min 2.30
_cell_volume 1948.7(5)
_computing_cell_refinement 'Bruker SMART'
_computing_data_collection 'Bruker SMART'
_computing_data_reduction 'Bruker SAINT'
_computing_molecular_graphics 'Bruker SHELXTL'
_computing_publication_material 'Bruker SHELXTL'
_computing_structure_refinement 'SHELXL-97 (Sheldrick, 1997)'
_computing_structure_solution 'SHELXS-97 (Sheldrick, 1990)'
_diffrn_ambient_temperature 100(2)
_diffrn_measured_fraction_theta_full 0.999
_diffrn_measured_fraction_theta_max 0.999
_diffrn_measurement_device_type 'CCD area detector'
_diffrn_measurement_method 'phi and omega scans'
_diffrn_radiation_monochromator graphite
_diffrn_radiation_source 'fine-focus sealed tube'
_diffrn_radiation_type MoK\a
_diffrn_radiation_wavelength 0.71073
_diffrn_reflns_av_R_equivalents 0.0573
_diffrn_reflns_av_sigmaI/netI 0.0687
_diffrn_reflns_limit_h_max 14
_diffrn_reflns_limit_h_min -14
_diffrn_reflns_limit_k_max 16
_diffrn_reflns_limit_k_min -16
_diffrn_reflns_limit_l_max 8
_diffrn_reflns_limit_l_min -15
_diffrn_reflns_number 9865
_diffrn_reflns_theta_full 25.02
_diffrn_reflns_theta_max 25.02
_diffrn_reflns_theta_min 1.86
_exptl_absorpt_coefficient_mu 0.138
_exptl_absorpt_correction_type none
_exptl_crystal_colour white
_exptl_crystal_density_diffrn 1.164
_exptl_crystal_density_method 'not measured'
_exptl_crystal_description block
_exptl_crystal_F_000 744
_exptl_crystal_size_max 0.40
_exptl_crystal_size_mid 0.30
_exptl_crystal_size_min 0.20
_refine_diff_density_max 0.378
_refine_diff_density_min -0.232
_refine_diff_density_rms 0.045
_refine_ls_extinction_method none
_refine_ls_goodness_of_fit_ref 0.896
_refine_ls_hydrogen_treatment mixed
_refine_ls_matrix_type full
_refine_ls_number_parameters 218
_refine_ls_number_reflns 3437
_refine_ls_number_restraints 0
_refine_ls_restrained_S_all 0.896
_refine_ls_R_factor_all 0.0645
_refine_ls_R_factor_gt 0.0408
_refine_ls_shift/su_max 0.001
_refine_ls_shift/su_mean 0.000
_refine_ls_structure_factor_coef Fsqd
_refine_ls_weighting_details 'calc w=1/[\s^2^(Fo^2^)+(0.0474P)^2^+0.0000P] where P=(Fo^2^+2Fc^2^)/3'
_refine_ls_weighting_scheme calc
_refine_ls_wR_factor_gt 0.0901
_refine_ls_wR_factor_ref 0.0961
_reflns_number_gt 2372
_reflns_number_total 3437
_reflns_threshold_expression >2sigma(I)
_cod_data_source_file c5ob02588e9.cif
_cod_data_source_block s1435m
_cod_depositor_comments
;
The following automatic conversions were performed:

'_symmetry_cell_setting' value 'Monoclinic' changed to 'monoclinic'
according to
/usr/data/users/saulius/crontab/automatic-downloads/rss-feeds/RSC/lib/dictionaries/cif_core.dic
dictionary named 'cif_core.dic' version 2.4.2 from 2011-04-26.

Automatic conversion script
Id: cif_fix_values 4268 2015-11-12 08:31:59Z antanas 

 Adding full bibliography for 7154886--7154890.cif.
;
_cod_original_sg_symbol_H-M P2(1)/c
_cod_database_code 7154887

loop_
_symmetry_equiv_pos_as_xyz
'x, y, z'
'-x, y+1/2, -z+1/2'
'-x, -y, -z'
'x, -y-1/2, z-1/2'

loop_
_atom_site_label
_atom_site_type_symbol
_atom_site_fract_x
_atom_site_fract_y
_atom_site_fract_z
_atom_site_U_iso_or_equiv
_atom_site_adp_type
_atom_site_occupancy
_atom_site_symmetry_multiplicity
_atom_site_calc_flag
_atom_site_refinement_flags
Si1 Si 0.65788(5) 0.89787(4) 0.22837(5) 0.02515(17) Uani 1 1 d .
O1 O 0.95695(12) 0.77742(9) 0.56014(11) 0.0243(3) Uani 1 1 d .
O2 O 0.97923(13) 0.93067(9) 0.61579(12) 0.0288(4) Uani 1 1 d .
O3 O 0.85512(15) 0.59878(11) 0.51215(14) 0.0420(4) Uani 1 1 d .
O4 O 0.79177(11) 0.85698(9) 0.32093(11) 0.0240(3) Uani 1 1 d .
N1 N 1.03371(14) 0.87608(12) 0.47174(14) 0.0206(4) Uani 1 1 d .
H1N H 1.0333(17) 0.9318(14) 0.4429(16) 0.020(6) Uiso 1 1 d .
C1 C 1.09517(17) 0.76329(13) 0.35493(17) 0.0209(5) Uani 1 1 d .
H1 H 1.0620 0.7114 0.2955 0.025 Uiso 1 1 calc R
C2 C 1.22303(17) 0.73406(15) 0.44685(18) 0.0267(5) Uani 1 1 d .
H2A H 1.2478 0.7655 0.5236 0.032 Uiso 1 1 calc R
H2B H 1.2357 0.6643 0.4559 0.032 Uiso 1 1 calc R
C3 C 1.27652(19) 0.78068(15) 0.36855(19) 0.0311(5) Uani 1 1 d .
H3A H 1.2904 0.7355 0.3153 0.037 Uiso 1 1 calc R
H3B H 1.3499 0.8199 0.4119 0.037 Uiso 1 1 calc R
C4 C 1.15785(17) 0.83905(14) 0.30957(18) 0.0254(5) Uani 1 1 d .
H4A H 1.1252 0.8420 0.2234 0.030 Uiso 1 1 calc R
H4B H 1.1622 0.9032 0.3435 0.030 Uiso 1 1 calc R
C5 C 0.99679(17) 0.79408(13) 0.39302(17) 0.0192(4) Uani 1 1 d .
C6 C 0.98209(19) 0.72048(13) 0.47745(17) 0.0219(5) Uani 1 1 d .
H6 H 1.0627 0.6887 0.5211 0.026 Uiso 1 1 calc R
C7 C 0.98885(17) 0.86909(14) 0.55259(17) 0.0228(5) Uani 1 1 d .
C8 C 0.8871(2) 0.64369(14) 0.42638(18) 0.0281(5) Uani 1 1 d .
C9 C 0.7661(2) 0.65798(16) 0.4218(2) 0.0369(6) Uani 1 1 d .
H9A H 0.7473 0.7211 0.4450 0.044 Uiso 1 1 calc R
H9B H 0.6965 0.6259 0.3586 0.044 Uiso 1 1 calc R
C10 C 0.9088(2) 0.57305(16) 0.3482(2) 0.0435(6) Uani 1 1 d .
H10A H 0.9903 0.5453 0.3894 0.065 Uiso 1 1 calc R
H10B H 0.9029 0.6053 0.2773 0.065 Uiso 1 1 calc R
H10C H 0.8474 0.5225 0.3270 0.065 Uiso 1 1 calc R
C11 C 0.88015(17) 0.81859(14) 0.28583(17) 0.0227(5) Uani 1 1 d .
H11A H 0.8983 0.8657 0.2372 0.027 Uiso 1 1 calc R
H11B H 0.8471 0.7606 0.2383 0.027 Uiso 1 1 calc R
C12 C 0.58439(18) 0.94945(14) 0.32022(18) 0.0256(5) Uani 1 1 d .
C13 C 0.44562(19) 0.95465(18) 0.2465(2) 0.0410(6) Uani 1 1 d .
H13A H 0.4126 0.8901 0.2265 0.061 Uiso 1 1 calc R
H13B H 0.4282 0.9905 0.1747 0.061 Uiso 1 1 calc R
H13C H 0.4076 0.9867 0.2914 0.061 Uiso 1 1 calc R
C14 C 0.6092(2) 0.88841(18) 0.4283(2) 0.0401(6) Uani 1 1 d .
H14A H 0.6972 0.8847 0.4766 0.060 Uiso 1 1 calc R
H14B H 0.5766 0.8242 0.4037 0.060 Uiso 1 1 calc R
H14C H 0.5695 0.9172 0.4736 0.060 Uiso 1 1 calc R
C15 C 0.6328(2) 1.05003(17) 0.3605(2) 0.0470(7) Uani 1 1 d .
H15A H 0.5967 1.0751 0.4108 0.071 Uiso 1 1 calc R
H15B H 0.6111 1.0914 0.2921 0.071 Uiso 1 1 calc R
H15C H 0.7217 1.0479 0.4042 0.071 Uiso 1 1 calc R
C16 C 0.5668(2) 0.79786(18) 0.1362(2) 0.0499(7) Uani 1 1 d .
H16A H 0.6138 0.7656 0.1002 0.075 Uiso 1 1 calc R
H16B H 0.4909 0.8227 0.0750 0.075 Uiso 1 1 calc R
H16C H 0.5477 0.7525 0.1848 0.075 Uiso 1 1 calc R
C17 C 0.6798(2) 0.99186(17) 0.1354(2) 0.0426(6) Uani 1 1 d .
H17A H 0.7431 1.0364 0.1848 0.064 Uiso 1 1 calc R
H17B H 0.6031 1.0264 0.0936 0.064 Uiso 1 1 calc R
H17C H 0.7047 0.9623 0.0789 0.064 Uiso 1 1 calc R

loop_
_atom_site_aniso_label
_atom_site_aniso_U_11
_atom_site_aniso_U_22
_atom_site_aniso_U_33
_atom_site_aniso_U_23
_atom_site_aniso_U_13
_atom_site_aniso_U_12
Si1 0.0235(3) 0.0270(3) 0.0269(3) -0.0013(3) 0.0126(3) 0.0033(3)
O1 0.0377(8) 0.0178(7) 0.0259(8) -0.0007(6) 0.0217(7) -0.0011(6)
O2 0.0450(9) 0.0211(8) 0.0300(9) -0.0056(7) 0.0252(8) -0.0004(6)
O3 0.0617(11) 0.0288(9) 0.0532(11) 0.0042(8) 0.0416(9) -0.0040(8)
O4 0.0249(7) 0.0266(8) 0.0268(8) -0.0011(6) 0.0169(7) 0.0011(6)
N1 0.0272(10) 0.0160(10) 0.0244(10) -0.0011(8) 0.0164(8) -0.0010(7)
C1 0.0247(11) 0.0177(11) 0.0239(11) -0.0016(8) 0.0139(9) -0.0005(8)
C2 0.0297(12) 0.0244(12) 0.0301(13) 0.0007(9) 0.0166(10) 0.0051(9)
C3 0.0284(12) 0.0345(13) 0.0385(14) -0.0024(11) 0.0219(11) -0.0003(10)
C4 0.0308(12) 0.0248(11) 0.0267(12) -0.0012(9) 0.0182(10) -0.0022(9)
C5 0.0241(11) 0.0149(10) 0.0223(11) -0.0004(8) 0.0135(9) -0.0006(8)
C6 0.0304(11) 0.0184(11) 0.0232(11) -0.0005(9) 0.0175(10) 0.0023(9)
C7 0.0233(11) 0.0221(11) 0.0225(11) 0.0013(9) 0.0091(10) 0.0002(8)
C8 0.0436(13) 0.0199(11) 0.0321(13) 0.0007(9) 0.0271(11) -0.0050(9)
C9 0.0393(13) 0.0277(13) 0.0496(16) -0.0011(11) 0.0246(12) -0.0071(10)
C10 0.0663(17) 0.0274(13) 0.0572(17) -0.0138(12) 0.0459(15) -0.0149(11)
C11 0.0267(11) 0.0225(11) 0.0258(12) -0.0009(9) 0.0177(10) -0.0003(9)
C12 0.0244(11) 0.0260(12) 0.0299(12) -0.0001(9) 0.0148(10) 0.0019(9)
C13 0.0334(13) 0.0486(15) 0.0481(16) 0.0053(12) 0.0243(12) 0.0132(11)
C14 0.0360(13) 0.0528(16) 0.0426(15) 0.0072(12) 0.0275(12) 0.0113(12)
C15 0.0578(17) 0.0392(15) 0.0600(18) -0.0140(13) 0.0405(15) -0.0034(12)
C16 0.0308(13) 0.0531(17) 0.0576(18) -0.0240(13) 0.0108(13) 0.0001(12)
C17 0.0471(15) 0.0500(16) 0.0421(16) 0.0144(12) 0.0301(13) 0.0219(12)

loop_
_atom_type_symbol
_atom_type_description
_atom_type_scat_dispersion_real
_atom_type_scat_dispersion_imag
_atom_type_scat_source
C C 0.0033 0.0016 'International Tables Vol C Tables 4.2.6.8 and 6.1.1.4'
H H 0.0000 0.0000 'International Tables Vol C Tables 4.2.6.8 and 6.1.1.4'
N N 0.0061 0.0033 'International Tables Vol C Tables 4.2.6.8 and 6.1.1.4'
O O 0.0106 0.0060 'International Tables Vol C Tables 4.2.6.8 and 6.1.1.4'
Si Si 0.0817 0.0704 'International Tables Vol C Tables 4.2.6.8 and 6.1.1.4'

loop_
_geom_angle_atom_site_label_1
_geom_angle_atom_site_label_2
_geom_angle_atom_site_label_3
_geom_angle
O4 Si1 C16 108.93(9)
O4 Si1 C17 109.46(9)
C16 Si1 C17 110.25(12)
O4 Si1 C12 106.10(8)
C16 Si1 C12 111.50(11)
C17 Si1 C12 110.49(10)
C7 O1 C6 108.53(15)
C8 O3 C9 60.44(13)
C11 O4 Si1 123.56(12)
C7 N1 C5 110.69(16)
C7 N1 H1N 117.0(13)
C5 N1 H1N 118.8(13)
C5 C1 C2 120.39(16)
C5 C1 C4 119.63(16)
C2 C1 C4 88.15(14)
C5 C1 H1 109.0
C2 C1 H1 109.0
C4 C1 H1 109.0
C3 C2 C1 88.05(15)
C3 C2 H2A 114.0
C1 C2 H2A 114.0
C3 C2 H2B 114.0
C1 C2 H2B 114.0
H2A C2 H2B 111.2
C2 C3 C4 88.56(15)
C2 C3 H3A 113.9
C4 C3 H3A 113.9
C2 C3 H3B 113.9
C4 C3 H3B 113.9
H3A C3 H3B 111.1
C3 C4 C1 87.72(15)
C3 C4 H4A 114.0
C1 C4 H4A 114.0
C3 C4 H4B 114.0
C1 C4 H4B 114.0
H4A C4 H4B 111.2
N1 C5 C11 109.07(15)
N1 C5 C1 112.61(16)
C11 C5 C1 109.66(16)
N1 C5 C6 98.46(15)
C11 C5 C6 115.33(16)
C1 C5 C6 111.34(15)
O1 C6 C8 110.27(16)
O1 C6 C5 104.57(14)
C8 C6 C5 118.22(16)
O1 C6 H6 107.8
C8 C6 H6 107.8
C5 C6 H6 107.8
O2 C7 N1 128.93(19)
O2 C7 O1 121.11(19)
N1 C7 O1 109.91(17)
O3 C8 C9 60.05(14)
O3 C8 C10 112.68(17)
C9 C8 C10 121.43(19)
O3 C8 C6 113.04(16)
C9 C8 C6 119.39(18)
C10 C8 C6 116.00(18)
O3 C9 C8 59.51(13)
O3 C9 H9A 117.8
C8 C9 H9A 117.8
O3 C9 H9B 117.8
C8 C9 H9B 117.8
H9A C9 H9B 115.0
C8 C10 H10A 109.5
C8 C10 H10B 109.5
H10A C10 H10B 109.5
C8 C10 H10C 109.5
H10A C10 H10C 109.5
H10B C10 H10C 109.5
O4 C11 C5 110.06(15)
O4 C11 H11A 109.6
C5 C11 H11A 109.6
O4 C11 H11B 109.6
C5 C11 H11B 109.6
H11A C11 H11B 108.2
C15 C12 C14 108.56(19)
C15 C12 C13 108.85(18)
C14 C12 C13 108.36(18)
C15 C12 Si1 110.13(15)
C14 C12 Si1 111.80(14)
C13 C12 Si1 109.08(14)
C12 C13 H13A 109.5
C12 C13 H13B 109.5
H13A C13 H13B 109.5
C12 C13 H13C 109.5
H13A C13 H13C 109.5
H13B C13 H13C 109.5
C12 C14 H14A 109.5
C12 C14 H14B 109.5
H14A C14 H14B 109.5
C12 C14 H14C 109.5
H14A C14 H14C 109.5
H14B C14 H14C 109.5
C12 C15 H15A 109.5
C12 C15 H15B 109.5
H15A C15 H15B 109.5
C12 C15 H15C 109.5
H15A C15 H15C 109.5
H15B C15 H15C 109.5
Si1 C16 H16A 109.5
Si1 C16 H16B 109.5
H16A C16 H16B 109.5
Si1 C16 H16C 109.5
H16A C16 H16C 109.5
H16B C16 H16C 109.5
Si1 C17 H17A 109.5
Si1 C17 H17B 109.5
H17A C17 H17B 109.5
Si1 C17 H17C 109.5
H17A C17 H17C 109.5
H17B C17 H17C 109.5

loop_
_geom_bond_atom_site_label_1
_geom_bond_atom_site_label_2
_geom_bond_distance
Si1 O4 1.6477(14)
Si1 C16 1.858(2)
Si1 C17 1.861(2)
Si1 C12 1.885(2)
O1 C7 1.359(2)
O1 C6 1.449(2)
O2 C7 1.217(2)
O3 C8 1.444(2)
O3 C9 1.452(3)
O4 C11 1.430(2)
N1 C7 1.352(3)
N1 C5 1.462(2)
N1 H1N 0.86(2)
C1 C5 1.528(3)
C1 C2 1.545(3)
C1 C4 1.553(3)
C1 H1 1.0000
C2 C3 1.543(3)
C2 H2A 0.9900
C2 H2B 0.9900
C3 C4 1.544(3)
C3 H3A 0.9900
C3 H3B 0.9900
C4 H4A 0.9900
C4 H4B 0.9900
C5 C11 1.524(3)
C5 C6 1.550(3)
C6 C8 1.507(3)
C6 H6 1.0000
C8 C9 1.458(3)
C8 C10 1.501(3)
C9 H9A 0.9900
C9 H9B 0.9900
C10 H10A 0.9800
C10 H10B 0.9800
C10 H10C 0.9800
C11 H11A 0.9900
C11 H11B 0.9900
C12 C15 1.531(3)
C12 C14 1.531(3)
C12 C13 1.539(3)
C13 H13A 0.9800
C13 H13B 0.9800
C13 H13C 0.9800
C14 H14A 0.9800
C14 H14B 0.9800
C14 H14C 0.9800
C15 H15A 0.9800
C15 H15B 0.9800
C15 H15C 0.9800
C16 H16A 0.9800
C16 H16B 0.9800
C16 H16C 0.9800
C17 H17A 0.9800
C17 H17B 0.9800
C17 H17C 0.9800

loop_
_geom_hbond_atom_site_label_D
_geom_hbond_atom_site_label_H
_geom_hbond_atom_site_label_A
_geom_hbond_distance_DH
_geom_hbond_distance_HA
_geom_hbond_distance_DA
_geom_hbond_angle_DHA
_geom_hbond_site_symmetry_A
N1 H1N O2 0.86(2) 2.05(2) 2.909(2) 173.4(19) 3_776

loop_
_geom_torsion_atom_site_label_1
_geom_torsion_atom_site_label_2
_geom_torsion_atom_site_label_3
_geom_torsion_atom_site_label_4
_geom_torsion
C16 Si1 O4 C11 64.81(17)
C17 Si1 O4 C11 -55.80(17)
C12 Si1 O4 C11 -175.04(14)
C5 C1 C2 C3 -144.17(18)
C4 C1 C2 C3 -20.50(15)
C1 C2 C3 C4 20.63(15)
C2 C3 C4 C1 -20.52(15)
C5 C1 C4 C3 144.82(18)
C2 C1 C4 C3 20.49(15)
C7 N1 C5 C11 93.50(19)
C7 N1 C5 C1 -144.52(16)
C7 N1 C5 C6 -27.10(19)
C2 C1 C5 N1 58.6(2)
C4 C1 C5 N1 -48.3(2)
C2 C1 C5 C11 -179.80(16)
C4 C1 C5 C11 73.3(2)
C2 C1 C5 C6 -50.9(2)
C4 C1 C5 C6 -157.83(16)
C7 O1 C6 C8 -144.68(16)
C7 O1 C6 C5 -16.58(19)
N1 C5 C6 O1 25.25(17)
C11 C5 C6 O1 -90.59(18)
C1 C5 C6 O1 143.64(15)
N1 C5 C6 C8 148.32(17)
C11 C5 C6 C8 32.5(2)
C1 C5 C6 C8 -93.3(2)
C5 N1 C7 O2 -163.6(2)
C5 N1 C7 O1 19.0(2)
C6 O1 C7 O2 -178.13(17)
C6 O1 C7 N1 -0.4(2)
C9 O3 C8 C10 -114.3(2)
C9 O3 C8 C6 111.7(2)
O1 C6 C8 O3 -41.7(2)
C5 C6 C8 O3 -161.88(17)
O1 C6 C8 C9 25.8(3)
C5 C6 C8 C9 -94.4(2)
O1 C6 C8 C10 -174.06(17)
C5 C6 C8 C10 65.8(2)
C10 C8 C9 O3 99.8(2)
C6 C8 C9 O3 -101.2(2)
Si1 O4 C11 C5 175.92(12)
N1 C5 C11 O4 -50.2(2)
C1 C5 C11 O4 -173.93(15)
C6 C5 C11 O4 59.4(2)
O4 Si1 C12 C15 81.56(16)
C16 Si1 C12 C15 -159.97(17)
C17 Si1 C12 C15 -37.00(18)
O4 Si1 C12 C14 -39.21(17)
C16 Si1 C12 C14 79.25(18)
C17 Si1 C12 C14 -157.77(16)
O4 Si1 C12 C13 -159.04(14)
C16 Si1 C12 C13 -40.57(18)
C17 Si1 C12 C13 82.40(17)
